data_7106663
loop_
_publ_author_name
'Thomas Bennett'
'Petra Simoncic'
'Stephen Moggach'
'Fabia Gozzo'
'Piero Macchi'
'David Keen'
'Jin-Chong Tan'
'Tony Cheetham'

_publ_section_title
;
 Reversible pressure-induced amorphization of a zeolitic imidazolate
 framework (ZIF-4)
;
_journal_name_full Chem.Commun.
_journal_page_first 7983
_journal_paper_doi 10.1039/c1cc11985k
_journal_volume 47
_journal_year 2011
_chemical_formula_moiety 'C24 H24 N16 Zn4, 2(C3 H7 N O)'
_chemical_formula_sum 'C30 H38 N18 O2 Zn4'
_chemical_formula_weight 944.27
_chemical_name_common ZIF-4
_space_group_IT_number 14
_symmetry_cell_setting monoclinic
_symmetry_Int_Tables_number 14
_symmetry_space_group_name_Hall '-P 2ybc'
_symmetry_space_group_name_H-M 'P 1 21/c 1'
_atom_sites_solution_hydrogens geom
_atom_sites_solution_primary direct
_audit_creation_date 11-03-21
_audit_creation_method CRYSTALS_ver_14.06
_cell_angle_alpha 90
_cell_angle_beta 102.18(3)
_cell_angle_gamma 90
_cell_formula_units_Z 4
_cell_length_a 17.450(5)
_cell_length_b 13.912(5)
_cell_length_c 14.118(5)
_cell_measurement_reflns_used 846
_cell_measurement_temperature 293
_cell_measurement_theta_max 17
_cell_measurement_theta_min 3
_cell_volume 3350(2)
_computing_cell_refinement 'USER DEFINED CELL REFINEMENT'
_computing_data_collection 'USER DEFINED DATA COLLECTION'
_computing_data_reduction 'USER DEFINED DATA REDUCTION'
_computing_molecular_graphics 'CAMERON (Watkin et al., 1996)'
_computing_publication_material 'CRYSTALS (Betteridge et al., 2003)'
_computing_structure_refinement 'CRYSTALS (Betteridge et al., 2003)'
_computing_structure_solution 'USER DEFINED STRUCTURE SOLUTION'
_diffrn_ambient_pressure 3210
_diffrn_ambient_temperature 293
_diffrn_measured_fraction_theta_full 0.529
_diffrn_measured_fraction_theta_max 0.436
_diffrn_measurement_device Serial
_diffrn_measurement_device_type Unknown
_diffrn_measurement_method \w
_diffrn_radiation_monochromator graphite
_diffrn_radiation_probe x-ray
_diffrn_radiation_type 'Mo K\a'
_diffrn_radiation_wavelength 0.68890
_diffrn_reflns_av_R_equivalents 0.087
_diffrn_reflns_limit_h_max 13
_diffrn_reflns_limit_h_min -14
_diffrn_reflns_limit_k_max 10
_diffrn_reflns_limit_k_min 0
_diffrn_reflns_limit_l_max 11
_diffrn_reflns_limit_l_min 0
_diffrn_reflns_number 926
_diffrn_reflns_theta_full 14.596
_diffrn_reflns_theta_max 16.973
_diffrn_reflns_theta_min 1.831
_diffrn_source synchrotron
_diffrn_standards_number 0
_exptl_absorpt_coefficient_mu 2.893
_exptl_absorpt_correction_T_max 0.67
_exptl_absorpt_correction_T_min 0.36
_exptl_absorpt_correction_type multi-scan
_exptl_absorpt_process_details 'SADABS (Siemens, 1996)'
_exptl_crystal_colour block
_exptl_crystal_density_diffrn 1.872
_exptl_crystal_density_method 'not measured'
_exptl_crystal_description colourless
_exptl_crystal_F_000 1920
_exptl_crystal_size_max 0.220
_exptl_crystal_size_mid 0.170
_exptl_crystal_size_min 0.140
_refine_diff_density_max 0.85
_refine_diff_density_min -0.77
_refine_ls_extinction_method None
_refine_ls_goodness_of_fit_ref 1.0450
_refine_ls_hydrogen_treatment none
_refine_ls_matrix_type full
_refine_ls_number_parameters 238
_refine_ls_number_reflns 835
_refine_ls_number_restraints 289
_refine_ls_R_factor_all 0.1879
_refine_ls_R_factor_gt 0.1513
_refine_ls_shift/su_max 0.0175478
_refine_ls_shift/su_mean 0.0014590
_refine_ls_structure_factor_coef Fsqd
_refine_ls_weighting_details
;
Method, part 1, Chebychev polynomial, (Watkin, 1994, Prince, 1982)
[weight] = 1.0/[A~0~*T~0~(x)+A~1~*T~1~(x) ... +A~n-1~]*T~n-1~(x)]
where A~i~ are the Chebychev coefficients listed below and x= Fcalc/Fmax
Method = Robust Weighting (Prince, 1982)
W = [weight] * [1-(deltaF/6*sigmaF)^2^]^2^
A~i~ are:
16.9 17.0 5.83
;
_refine_ls_weighting_scheme calc
_refine_ls_wR_factor_all 0.3048
_refine_ls_wR_factor_gt 0.2836
_refine_ls_wR_factor_ref 0.3048
_reflns_limit_h_max 13
_reflns_limit_h_min -14
_reflns_limit_k_max 10
_reflns_limit_k_min 0
_reflns_limit_l_max 11
_reflns_limit_l_min 0
_reflns_number_gt 606
_reflns_number_total 926
_reflns_threshold_expression I>2.0\s(I)
_oxford_diffrn_Wilson_B_factor 0.00
_oxford_diffrn_Wilson_scale 0.00
_oxford_refine_ls_r_factor_ref 0.1879
_oxford_refine_ls_scale 0.1197(3)
_oxford_reflns_number_all 835
_oxford_reflns_threshold_expression_ref I>-10.0\s(I)
_oxford_structure_analysis_title 'phase2 in P2(1)/c'
_cod_data_source_file c1cc11985k.txt
_cod_data_source_block phaseII_321
_cod_original_cell_volume 3350.1(18)
_cod_original_sg_symbol_H-M 'P 21/c'
_cod_database_code 7106663

loop_
_symmetry_equiv_pos_as_xyz
x,y,z
-x,-y,-z
-x,y+1/2,-z+1/2
x,-y+1/2,z+1/2

loop_
_atom_site_label
_atom_site_type_symbol
_atom_site_fract_x
_atom_site_fract_y
_atom_site_fract_z
_atom_site_U_iso_or_equiv
_atom_site_occupancy
_atom_site_adp_type
_atom_site_refinement_flags_posn
_atom_site_refinement_flags_adp
_atom_site_refinement_flags_occupancy
_atom_site_disorder_assembly
_atom_site_disorder_group
_oxford_atom_site_special_shape
_atom_site_attached_hydrogens
Zn1 Zn 0.2055(6) 1.0291(7) 0.3997(8) 0.0912 1.0000 Uani . U . . . . .
Zn2 Zn 0.0635(6) 0.7239(6) 0.5924(8) 0.0927 1.0000 Uani . U . . . . .
Zn3 Zn 0.2924(6) 0.9574(7) 0.8590(8) 0.1017 1.0000 Uani . U . . . . .
Zn4 Zn 0.4145(6) 1.1932(7) 0.2062(8) 0.0958 1.0000 Uani . U . . . . .
C1 C 0.328(2) 1.126(2) 0.335(2) 0.072(10) 1.0000 Uiso D U . . . . .
C2 C 0.384(3) 1.0142(19) 0.4278(17) 0.072(10) 1.0000 Uiso D U . . . . .
C3 C 0.4379(19) 1.057(3) 0.386(2) 0.072(10) 1.0000 Uiso D U . . . . .
C4 C 0.120(3) 0.873(5) 0.4777(12) 0.115(15) 1.0000 Uiso D U . . . . .
C5 C 0.238(2) 0.838(5) 0.4713(11) 0.115(15) 1.0000 Uiso D U . . . . .
C6 C 0.201(4) 0.757(3) 0.4917(11) 0.115(15) 1.0000 Uiso D U . . . . .
C7 C 0.072(3) 1.158(3) 0.4117(16) 0.098(12) 1.0000 Uiso D U . . . . .
C8 C 0.113(4) 1.287(3) 0.4878(19) 0.098(12) 1.0000 Uiso D U . . . . .
C9 C 0.176(2) 1.231(4) 0.483(2) 0.098(12) 1.0000 Uiso D U . . . . .
C10 C 0.132(2) 0.909(3) 0.217(5) 0.095(12) 1.0000 Uiso D U . . . . .
C11 C 0.0650(16) 1.008(5) 0.117(3) 0.095(12) 1.0000 Uiso D U . . . . .
C12 C 0.103(2) 1.057(3) 0.196(4) 0.095(12) 1.0000 Uiso D U . . . . .
C13 C 0.175(3) 0.845(2) 0.727(3) 0.098(12) 1.0000 Uiso D U . . . . .
C14 C 0.118(3) 0.891(2) 0.838(2) 0.098(12) 1.0000 Uiso D U . . . . .
C15 C 0.067(2) 0.839(2) 0.773(4) 0.098(12) 1.0000 Uiso D U . . . . .
C16 C 0.355(2) 1.082(2) 0.024(3) 0.085(11) 1.0000 Uiso D U . . . . .
C17 C 0.268(3) 1.092(2) 0.109(3) 0.085(11) 1.0000 Uiso D U . . . . .
C18 C 0.238(2) 1.042(2) 0.028(4) 0.085(11) 1.0000 Uiso D U . . . . .
C19 C 0.556(3) 1.113(3) 0.1669(19) 0.120(15) 1.0000 Uiso D U . . . . .
C20 C 0.600(3) 1.215(4) 0.0804(18) 0.120(15) 1.0000 Uiso D U . . . . .
C21 C 0.534(3) 1.251(3) 0.103(3) 0.120(15) 1.0000 Uiso D U . . . . .
C22 C 0.3503(15) 1.370(4) 0.285(3) 0.106(14) 1.0000 Uiso D U . . . . .
C23 C 0.3280(13) 1.469(3) 0.167(4) 0.106(14) 1.0000 Uiso D U . . . . .
C24 C 0.3564(15) 1.387(5) 0.136(3) 0.106(14) 1.0000 Uiso D U . . . . .
C101 C 0.314(4) 0.648(6) 0.714(7) 0.20(2) 1.0000 Uiso D U . . . . .
C102 C 0.453(4) 0.616(5) 0.677(7) 0.20(2) 1.0000 Uiso D U . . . . .
C103 C 0.386(5) 0.780(4) 0.662(8) 0.20(2) 1.0000 Uiso D U . . . . .
C104 C 0.169(4) 1.350(6) 0.187(7) 0.181(18) 1.0000 Uiso D U . . . . .
C201 C 0.071(5) 1.459(6) 0.099(5) 0.181(18) 1.0000 Uiso D U . . . . .
C202 C 0.039(4) 1.358(6) 0.241(6) 0.181(18) 1.0000 Uiso D U . . . . .
N1 N 0.314(2) 1.058(3) 0.396(2) 0.072(10) 1.0000 Uiso D U . . . . .
N2 N 0.403(3) 1.128(2) 0.3267(19) 0.072(10) 1.0000 Uiso D U . . . . .
N3 N 0.187(4) 0.912(3) 0.4623(9) 0.115(15) 1.0000 Uiso D U . . . . .
N4 N 0.127(3) 0.779(4) 0.4962(9) 0.115(15) 1.0000 Uiso D U . . . . .
N5 N 0.151(4) 1.149(3) 0.435(2) 0.098(12) 1.0000 Uiso D U . . . . .
N6 N 0.047(3) 1.242(4) 0.443(3) 0.098(12) 1.0000 Uiso D U . . . . .
N7 N 0.1453(17) 0.996(5) 0.261(3) 0.095(12) 1.0000 Uiso D U . . . . .
N8 N 0.083(3) 0.914(4) 0.130(4) 0.095(12) 1.0000 Uiso D U . . . . .
N9 N 0.102(3) 0.8091(17) 0.702(3) 0.098(12) 1.0000 Uiso D U . . . . .
N10 N 0.187(2) 0.896(2) 0.809(3) 0.098(12) 1.0000 Uiso D U . . . . .
N11 N 0.292(3) 1.0343(17) -0.027(2) 0.085(11) 1.0000 Uiso D U . . . . .
N12 N 0.342(3) 1.1179(16) 0.108(3) 0.085(11) 1.0000 Uiso D U . . . . .
N13 N 0.615(2) 1.127(4) 0.121(3) 0.120(15) 1.0000 Uiso D U . . . . .
N14 N 0.505(2) 1.186(5) 0.158(3) 0.120(15) 1.0000 Uiso D U . . . . .
N15 N 0.3238(11) 1.459(4) 0.261(4) 0.106(14) 1.0000 Uiso D U . . . . .
N16 N 0.3709(10) 1.323(3) 0.211(5) 0.106(14) 1.0000 Uiso D U . . . . .
N17 N 0.383(4) 0.676(4) 0.672(4) 0.20(2) 1.0000 Uiso D U . . . . .
N18 N 0.095(3) 1.397(4) 0.187(4) 0.181(18) 1.0000 Uiso D U . . . . .
O1 O 0.163(4) 1.287(5) 0.239(6) 0.181(18) 1.0000 Uiso D U . . . . .
O2 O 0.431(4) 0.812(4) 0.621(6) 0.20(2) 1.0000 Uiso D U . . . . .
H11 H 0.2891 1.1689 0.3014 0.0867 1.0000 Uiso R . . . . . .
H21 H 0.3934 0.9622 0.4723 0.0866 1.0000 Uiso R . . . . . .
H31 H 0.4917 1.0394 0.3961 0.0867 1.0000 Uiso R . . . . . .
H41 H 0.0735 0.9089 0.4759 0.1377 1.0000 Uiso R . . . . . .
H51 H 0.2908 0.8416 0.4644 0.1378 1.0000 Uiso R . . . . . .
H61 H 0.2244 0.6946 0.5012 0.1379 1.0000 Uiso R . . . . . .
H71 H 0.0384 1.1107 0.3771 0.1172 1.0000 Uiso R . . . . . .
H81 H 0.1156 1.3483 0.5179 0.1173 1.0000 Uiso R . . . . . .
H91 H 0.2295 1.2470 0.5094 0.1172 1.0000 Uiso R . . . . . .
H101 H 0.1543 0.8511 0.2462 0.1136 1.0000 Uiso R . . . . . .
H111 H 0.0314 1.0348 0.0620 0.1138 1.0000 Uiso R . . . . . .
H121 H 0.0994 1.1249 0.2050 0.1137 1.0000 Uiso R . . . . . .
H131 H 0.2137 0.8357 0.6892 0.1166 1.0000 Uiso R . . . . . .
H141 H 0.1080 0.9201 0.8953 0.1167 1.0000 Uiso R . . . . . .
H151 H 0.0141 0.8251 0.7773 0.1167 1.0000 Uiso R . . . . . .
H161 H 0.4028 1.0885 0.0027 0.1013 1.0000 Uiso R . . . . . .
H171 H 0.2413 1.1073 0.1597 0.1012 1.0000 Uiso R . . . . . .
H181 H 0.1861 1.0155 0.0123 0.1012 1.0000 Uiso R . . . . . .
H191 H 0.5509 1.0560 0.2027 0.1439 1.0000 Uiso R . . . . . .
H201 H 0.6311 1.2468 0.0420 0.1439 1.0000 Uiso R . . . . . .
H211 H 0.5110 1.3116 0.0827 0.1439 1.0000 Uiso R . . . . . .
H221 H 0.3542 1.3427 0.3472 0.1279 1.0000 Uiso R . . . . . .
H231 H 0.3132 1.5252 0.1287 0.1279 1.0000 Uiso R . . . . . .
H241 H 0.3648 1.3759 0.0729 0.1279 1.0000 Uiso R . . . . . .
H1011 H 0.2755 0.6981 0.7019 0.2415 1.0000 Uiso R . . . . . .
H1012 H 0.3315 0.6389 0.7825 0.2415 1.0000 Uiso R . . . . . .
H1013 H 0.2922 0.5895 0.6844 0.2415 1.0000 Uiso R . . . . . .
H1021 H 0.4891 0.6481 0.6448 0.2416 1.0000 Uiso R . . . . . .
H1022 H 0.4777 0.6046 0.7433 0.2416 1.0000 Uiso R . . . . . .
H1023 H 0.4384 0.5552 0.6453 0.2416 1.0000 Uiso R . . . . . .
H2011 H 0.0220 1.4895 0.1000 0.2172 1.0000 Uiso R . . . . . .
H2012 H 0.1107 1.5075 0.0998 0.2172 1.0000 Uiso R . . . . . .
H2013 H 0.0664 1.4206 0.0420 0.2172 1.0000 Uiso R . . . . . .
H2021 H -0.0067 1.3984 0.2326 0.2175 1.0000 Uiso R . . . . . .
H2022 H 0.0628 1.3545 0.3091 0.2175 1.0000 Uiso R . . . . . .
H2023 H 0.0235 1.2944 0.2178 0.2175 1.0000 Uiso R . . . . . .
H1041 H 0.2117 1.3668 0.1541 0.2175 1.0000 Uiso R . . . . . .
H1031 H 0.3490 0.8219 0.6865 0.2417 1.0000 Uiso R . . . . . .

loop_
_atom_site_aniso_label
_atom_site_aniso_U_11
_atom_site_aniso_U_22
_atom_site_aniso_U_33
_atom_site_aniso_U_23
_atom_site_aniso_U_13
_atom_site_aniso_U_12
Zn1 0.141(8) 0.028(6) 0.127(6) -0.006(5) 0.081(6) -0.006(6)
Zn2 0.126(8) 0.030(7) 0.139(10) 0.006(5) 0.065(6) -0.006(5)
Zn3 0.149(9) 0.049(8) 0.127(6) -0.006(5) 0.075(6) -0.020(6)
Zn4 0.136(9) 0.039(7) 0.135(8) 0.000(5) 0.081(8) -0.003(6)

loop_
_atom_type_symbol
_atom_type_scat_dispersion_real
_atom_type_scat_dispersion_imag
_atom_type_scat_Cromer_Mann_a1
_atom_type_scat_Cromer_Mann_b1
_atom_type_scat_Cromer_Mann_a2
_atom_type_scat_Cromer_Mann_b2
_atom_type_scat_Cromer_Mann_a3
_atom_type_scat_Cromer_Mann_b3
_atom_type_scat_Cromer_Mann_a4
_atom_type_scat_Cromer_Mann_b4
_atom_type_scat_Cromer_Mann_c
_atom_type_scat_source
C 0.0029 0.0015 2.3100 20.8439 1.0200 10.2075 1.5886 0.5687 0.8650 51.6512 0.2156 'International Tables Vol C 4.2.6.8 and 6.1.1.4'
H 0.0000 0.0000 0.4930 10.5109 0.3229 26.1257 0.1402 3.1424 0.0408 57.7998 0.0030 'International Tables Vol C 4.2.6.8 and 6.1.1.4'
N 0.0057 0.0031 12.2126 0.0057 3.1322 9.8933 2.0125 28.9975 1.1663 0.5826 -11.5290 'International Tables Vol C 4.2.6.8 and 6.1.1.4'
O 0.0101 0.0057 3.0485 13.2771 2.2868 5.7011 1.5463 0.3239 0.8670 32.9089 0.2508 'International Tables Vol C 4.2.6.8 and 6.1.1.4'
Zn 0.3006 1.3591 14.0743 3.2655 7.0318 0.2333 5.1652 10.3163 2.4100 58.7097 1.3041 'International Tables Vol C 4.2.6.8 and 6.1.1.4'

loop_
_geom_angle_atom_site_label_1
_geom_angle_site_symmetry_1
_geom_angle_atom_site_label_2
_geom_angle_site_symmetry_2
_geom_angle_atom_site_label_3
_geom_angle_site_symmetry_3
_geom_angle
_geom_angle_publ_flag
N1 . Zn1 . N3 . 117(3) yes
N1 . Zn1 . N5 . 110(2) yes
N3 . Zn1 . N5 . 116.7(20) yes
N1 . Zn1 . N7 . 108.9(9) yes
N3 . Zn1 . N7 . 98.3(16) yes
N5 . Zn1 . N7 . 104(2) yes
N8 4_565 Zn2 . N6 2_576 114(2) yes
N8 4_565 Zn2 . N4 . 116(2) yes
N6 2_576 Zn2 . N4 . 112.2(19) yes
N8 4_565 Zn2 . N9 . 111(2) yes
N6 2_576 Zn2 . N9 . 102(3) yes
N4 . Zn2 . N9 . 99.0(19) yes
N13 2_676 Zn3 . N15 4_575 96(2) yes
N13 2_676 Zn3 . N11 1_556 110.9(13) yes
N15 4_575 Zn3 . N11 1_556 108(2) yes
N13 2_676 Zn3 . N10 . 117.1(17) yes
N15 4_575 Zn3 . N10 . 111.9(18) yes
N11 1_556 Zn3 . N10 . 111(2) yes
N2 . Zn4 . N12 . 101.5(14) yes
N2 . Zn4 . N14 . 123(3) yes
N12 . Zn4 . N14 . 100.3(18) yes
N2 . Zn4 . N16 . 107(2) yes
N12 . Zn4 . N16 . 108.5(13) yes
N14 . Zn4 . N16 . 115(3) yes
N1 . C1 . N2 . 112.8(6) yes
N1 . C1 . H11 . 123.6 no
N2 . C1 . H11 . 123.7 no
C3 . C2 . N1 . 109.1(6) yes
C3 . C2 . H21 . 125.4 no
N1 . C2 . H21 . 125.5 no
C2 . C3 . N2 . 109.1(6) yes
C2 . C3 . H31 . 125.5 no
N2 . C3 . H31 . 125.4 no
N3 . C4 . N4 . 112.8(6) yes
N3 . C4 . H41 . 123.7 no
N4 . C4 . H41 . 123.5 no
C6 . C5 . N3 . 109.0(6) yes
C6 . C5 . H51 . 125.6 no
N3 . C5 . H51 . 125.4 no
C5 . C6 . N4 . 108.9(6) yes
C5 . C6 . H61 . 125.4 no
N4 . C6 . H61 . 125.7 no
N5 . C7 . N6 . 112.7(6) yes
N5 . C7 . H71 . 123.5 no
N6 . C7 . H71 . 123.7 no
C9 . C8 . N6 . 109.1(6) yes
C9 . C8 . H81 . 125.5 no
N6 . C8 . H81 . 125.3 no
C8 . C9 . N5 . 108.9(6) yes
C8 . C9 . H91 . 125.4 no
N5 . C9 . H91 . 125.6 no
N7 . C10 . N8 . 112.9(7) yes
N7 . C10 . H101 . 123.3 no
N8 . C10 . H101 . 123.8 no
C12 . C11 . N8 . 109.0(7) yes
C12 . C11 . H111 . 125.7 no
N8 . C11 . H111 . 125.3 no
C11 . C12 . N7 . 109.3(6) yes
C11 . C12 . H121 . 125.2 no
N7 . C12 . H121 . 125.6 no
N9 . C13 . N10 . 112.9(6) yes
N9 . C13 . H131 . 123.5 no
N10 . C13 . H131 . 123.6 no
C15 . C14 . N10 . 109.2(6) yes
C15 . C14 . H141 . 125.5 no
N10 . C14 . H141 . 125.4 no
C14 . C15 . N9 . 109.0(6) yes
C14 . C15 . H151 . 125.5 no
N9 . C15 . H151 . 125.6 no
N11 . C16 . N12 . 112.6(6) yes
N11 . C16 . H161 . 123.6 no
N12 . C16 . H161 . 123.8 no
C18 . C17 . N12 . 109.1(6) yes
C18 . C17 . H171 . 125.5 no
N12 . C17 . H171 . 125.4 no
C17 . C18 . N11 . 109.1(6) yes
C17 . C18 . H181 . 125.4 no
N11 . C18 . H181 . 125.5 no
N13 . C19 . N14 . 113.3(6) yes
N13 . C19 . H191 . 123.3 no
N14 . C19 . H191 . 123.4 no
C21 . C20 . N13 . 109.2(6) yes
C21 . C20 . H201 . 125.3 no
N13 . C20 . H201 . 125.4 no
C20 . C21 . N14 . 109.1(6) yes
C20 . C21 . H211 . 125.5 no
N14 . C21 . H211 . 125.4 no
N15 . C22 . N16 . 112.6(6) yes
N15 . C22 . H221 . 123.9 no
N16 . C22 . H221 . 123.4 no
C24 . C23 . N15 . 109.0(6) yes
C24 . C23 . H231 . 125.8 no
N15 . C23 . H231 . 125.2 no
C23 . C24 . N16 . 109.0(6) yes
C23 . C24 . H241 . 125.2 no
N16 . C24 . H241 . 125.7 no
N17 . C101 . H1011 . 109.8 no
N17 . C101 . H1012 . 109.0 no
H1011 . C101 . H1012 . 109.5 no
N17 . C101 . H1013 . 109.5 no
H1011 . C101 . H1013 . 109.5 no
H1012 . C101 . H1013 . 109.5 no
N17 . C102 . H1021 . 109.1 no
N17 . C102 . H1022 . 109.2 no
H1021 . C102 . H1022 . 109.5 no
N17 . C102 . H1023 . 110.1 no
H1021 . C102 . H1023 . 109.5 no
H1022 . C102 . H1023 . 109.5 no
N17 . C103 . O2 . 118.0(8) yes
N17 . C103 . H1031 . 120.9 no
O2 . C103 . H1031 . 121.0 no
N18 . C104 . O1 . 98(5) yes
N18 . C104 . H1041 . 130.9 no
O1 . C104 . H1041 . 131.3 no
N18 . C201 . H2011 . 109.5 no
N18 . C201 . H2012 . 109.3 no
H2011 . C201 . H2012 . 109.5 no
N18 . C201 . H2013 . 109.6 no
H2011 . C201 . H2013 . 109.5 no
H2012 . C201 . H2013 . 109.5 no
N18 . C202 . H2021 . 109.6 no
N18 . C202 . H2022 . 109.8 no
H2021 . C202 . H2022 . 109.5 no
N18 . C202 . H2023 . 109.0 no
H2021 . C202 . H2023 . 109.5 no
H2022 . C202 . H2023 . 109.5 no
C2 . N1 . C1 . 104.4(6) yes
C2 . N1 . Zn1 . 136(3) yes
C1 . N1 . Zn1 . 118(3) yes
C3 . N2 . C1 . 104.5(6) yes
C3 . N2 . Zn4 . 139(3) yes
C1 . N2 . Zn4 . 111(3) yes
C5 . N3 . C4 . 104.6(6) yes
C5 . N3 . Zn1 . 121(5) yes
C4 . N3 . Zn1 . 131(5) yes
C6 . N4 . C4 . 104.7(6) yes
C6 . N4 . Zn2 . 127(4) yes
C4 . N4 . Zn2 . 117(4) yes
C9 . N5 . C7 . 104.6(6) yes
C9 . N5 . Zn1 . 134(4) yes
C7 . N5 . Zn1 . 122(4) yes
C8 . N6 . C7 . 104.6(6) yes
C8 . N6 . Zn2 2_576 135(5) yes
C7 . N6 . Zn2 2_576 120(5) yes
C12 . N7 . C10 . 104.3(6) yes
C12 . N7 . Zn1 . 126(5) yes
C10 . N7 . Zn1 . 129(5) yes
C11 . N8 . C10 . 104.6(8) yes
C11 . N8 . Zn2 4_564 151(5) yes
C10 . N8 . Zn2 4_564 104(5) yes
C15 . N9 . C13 . 104.6(6) yes
C15 . N9 . Zn2 . 130(4) yes
C13 . N9 . Zn2 . 125(4) yes
C14 . N10 . C13 . 104.4(6) yes
C14 . N10 . Zn3 . 136(4) yes
C13 . N10 . Zn3 . 120(4) yes
C18 . N11 . C16 . 104.6(6) yes
C18 . N11 . Zn3 1_554 130(4) yes
C16 . N11 . Zn3 1_554 124(4) yes
C17 . N12 . C16 . 104.6(6) yes
C17 . N12 . Zn4 . 127(4) yes
C16 . N12 . Zn4 . 129(4) yes
C20 . N13 . C19 . 104.1(6) yes
C20 . N13 . Zn3 2_676 133(5) yes
C19 . N13 . Zn3 2_676 122(5) yes
C21 . N14 . C19 . 104.3(6) yes
C21 . N14 . Zn4 . 129(5) yes
C19 . N14 . Zn4 . 127(5) yes
C23 . N15 . C22 . 104.7(6) yes
C23 . N15 . Zn3 4_574 135(5) yes
C22 . N15 . Zn3 4_574 120(5) yes
C24 . N16 . C22 . 104.6(6) yes
C24 . N16 . Zn4 . 126(5) yes
C22 . N16 . Zn4 . 130(5) yes
C101 . N17 . C102 . 124.1(8) yes
C101 . N17 . C103 . 109.9(8) yes
C102 . N17 . C103 . 122.0(8) yes
C201 . N18 . C202 . 123.6(8) yes
C201 . N18 . C104 . 110.2(8) yes
C202 . N18 . C104 . 121.8(8) yes

loop_
_geom_bond_atom_site_label_1
_geom_bond_site_symmetry_1
_geom_bond_atom_site_label_2
_geom_bond_site_symmetry_2
_geom_bond_distance
_geom_bond_publ_flag
Zn1 . N1 . 1.94(3) yes
Zn1 . N3 . 1.91(4) yes
Zn1 . N5 . 2.04(4) yes
Zn1 . N7 . 2.08(4) yes
Zn2 . N8 4_565 2.00(5) yes
Zn2 . N6 2_576 1.95(4) yes
Zn2 . N4 . 2.07(4) yes
Zn2 . N9 . 1.95(4) yes
Zn3 . N13 2_676 1.97(4) yes
Zn3 . N15 4_575 1.97(4) yes
Zn3 . N11 1_556 1.94(4) yes
Zn3 . N10 . 2.01(4) yes
Zn4 . N2 . 1.97(3) yes
Zn4 . N12 . 1.97(4) yes
Zn4 . N14 . 1.85(4) yes
Zn4 . N16 . 1.97(4) yes
C1 . N1 . 1.346(8) yes
C1 . N2 . 1.345(8) yes
C1 . H11 . 0.950 no
C2 . C3 . 1.355(8) yes
C2 . N1 . 1.354(8) yes
C2 . H21 . 0.950 no
C3 . N2 . 1.352(8) yes
C3 . H31 . 0.950 no
C4 . N3 . 1.342(8) yes
C4 . N4 . 1.344(8) yes
C4 . H41 . 0.950 no
C5 . C6 . 1.356(8) yes
C5 . N3 . 1.354(8) yes
C5 . H51 . 0.950 no
C6 . N4 . 1.353(8) yes
C6 . H61 . 0.950 no
C7 . N5 . 1.345(8) yes
C7 . N6 . 1.346(8) yes
C7 . H71 . 0.950 no
C8 . C9 . 1.358(8) yes
C8 . N6 . 1.353(8) yes
C8 . H81 . 0.950 no
C9 . N5 . 1.354(8) yes
C9 . H91 . 0.950 no
C10 . N7 . 1.345(8) yes
C10 . N8 . 1.345(8) yes
C10 . H101 . 0.950 no
C11 . C12 . 1.356(8) yes
C11 . N8 . 1.351(8) yes
C11 . H111 . 0.950 no
C12 . N7 . 1.353(8) yes
C12 . H121 . 0.950 no
C13 . N9 . 1.345(8) yes
C13 . N10 . 1.343(8) yes
C13 . H131 . 0.950 no
C14 . C15 . 1.358(8) yes
C14 . N10 . 1.352(8) yes
C14 . H141 . 0.950 no
C15 . N9 . 1.350(8) yes
C15 . H151 . 0.950 no
C16 . N11 . 1.346(8) yes
C16 . N12 . 1.345(8) yes
C16 . H161 . 0.950 no
C17 . C18 . 1.356(8) yes
C17 . N12 . 1.352(8) yes
C17 . H171 . 0.950 no
C18 . N11 . 1.351(8) yes
C18 . H181 . 0.950 no
C19 . N13 . 1.342(8) yes
C19 . N14 . 1.344(8) yes
C19 . H191 . 0.950 no
C20 . C21 . 1.357(8) yes
C20 . N13 . 1.353(8) yes
C20 . H201 . 0.950 no
C21 . N14 . 1.351(8) yes
C21 . H211 . 0.950 no
C22 . N15 . 1.344(8) yes
C22 . N16 . 1.344(8) yes
C22 . H221 . 0.950 no
C23 . C24 . 1.356(8) yes
C23 . N15 . 1.351(8) yes
C23 . H231 . 0.950 no
C24 . N16 . 1.353(8) yes
C24 . H241 . 0.950 no
C101 . N17 . 1.498(8) yes
C101 . H1011 . 0.960 no
C101 . H1012 . 0.960 no
C101 . H1013 . 0.960 no
C102 . N17 . 1.471(8) yes
C102 . H1021 . 0.960 no
C102 . H1022 . 0.960 no
C102 . H1023 . 0.960 no
C103 . N17 . 1.460(8) yes
C103 . O2 . 1.160(8) yes
C103 . H1031 . 0.980 no
C104 . N18 . 1.459(8) yes
C104 . O1 . 1.162(8) yes
C104 . H1041 . 0.980 no
C201 . N18 . 1.498(8) yes
C201 . H2011 . 0.960 no
C201 . H2012 . 0.960 no
C201 . H2013 . 0.960 no
C202 . N18 . 1.467(8) yes
C202 . H2021 . 0.960 no
C202 . H2022 . 0.960 no
C202 . H2023 . 0.960 no

loop_
_oxford_twin_element_scale_factors
0.791(12)
0.209(12)
